data_2001304
loop_
_publ_author_name
'Palmer, R. A.'
'Puddle, N.'
'Lisgarten, J. N.'

_publ_section_title
;
 <i>N</i>-(2-Chloro-6-methylphenyl)-6-methyl-3-pyridinecarboxamide
 hydrate: an anticonvulsant drug exhibiting solid-state rotational
 disorder
;
_journal_issue 10
_journal_name_full 'Acta Crystallographica Section C'
_journal_page_first 1777
_journal_page_last 1779
_journal_paper_doi 10.1107/S0108270193002768
_journal_volume 49
_journal_year 1993
_chemical_formula_sum 'C14 H15 Cl N2 O2'
_chemical_formula_weight 278.7
_space_group_IT_number 14
_space_group_name_Hall '-P 2ybc'
_space_group_name_H-M_alt 'P 1 21/c 1'
_symmetry_cell_setting monoclinic
_symmetry_space_group_name_Hall '-P 2ybc'
_symmetry_space_group_name_H-M 'P 1 21/c 1'
_atom_type_scat_source 'SHELX76 (Sheldrick, 1976)'
_cell_angle_alpha 90.0
_cell_angle_beta 95.88(3)
_cell_angle_gamma 90.0
_cell_formula_units_Z 4
_cell_length_a 12.647(6)
_cell_length_b 8.2770(10)
_cell_length_c 13.551(6)
_cell_measurement_reflns_used 25
_cell_measurement_temperature 293
_cell_measurement_theta_max 25
_cell_measurement_theta_min 20
_cell_volume 1411.0(9)
_diffrn_measurement_device 'Enraf-Nonius CAD-4'
_diffrn_measurement_method \w-2\q
_diffrn_radiation_type CuK\a
_diffrn_radiation_wavelength 1.54178
_diffrn_reflns_av_R_equivalents 0.0592
_diffrn_reflns_limit_h_max 14
_diffrn_reflns_limit_h_min -14
_diffrn_reflns_limit_k_max 9
_diffrn_reflns_limit_k_min -9
_diffrn_reflns_limit_l_max 14
_diffrn_reflns_limit_l_min 0
_diffrn_reflns_number 5968
_diffrn_reflns_theta_max 70
_diffrn_standards_decay_% <10
_diffrn_standards_interval_count 100
_diffrn_standards_number 3
_exptl_absorpt_coefficient_mu 21.61
_exptl_absorpt_correction_type none
_exptl_crystal_colour Clear
_exptl_crystal_density_diffrn 1.22
_exptl_crystal_description Needles
_exptl_crystal_size_max 0.25
_exptl_crystal_size_mid 0.20
_exptl_crystal_size_min 0.05
_refine_diff_density_max 0.199
_refine_diff_density_min -0.225
_refine_ls_number_parameters 216
_refine_ls_number_reflns 1927
_refine_ls_R_factor_obs 0.0480
_refine_ls_shift/esd_max 0.678
_refine_ls_structure_factor_coef F
_refine_ls_weighting_details 'w = 21.4948/[\s^2^(F) + 0.000202(F)^2^]'
_refine_ls_weighting_scheme calc
_refine_ls_wR_factor_obs 0.0501
_reflns_number_observed 1927
_reflns_number_total 2772
_reflns_observed_criterion I>3\s(I)
_cod_data_source_file li1044.cif
_cod_data_source_block li1044_structure_1_of_1
_cod_depositor_comments
;
 Adding the '-x,y+1/2,-z+1/2' symmetry operation that is required by the space
 group 'P 1 21/c 1' to the symmetry operation list.

 Antanas Vaitkus,
 2017-08-31

The following automatic conversions were performed:

'_refine_ls_weighting_scheme' value 'w = 21.4948/[\s^2^(F) +
0.000202(F)^2^]' was changed to 'calc'. New tag
'_refine_ls_weighting_details' was created. The value of the new tag
was set to 'w = 21.4948/[\s^2^(F) + 0.000202(F)^2^]'.

Automatic conversion script
Id: cif_fix_values 3143 2015-03-26 13:38:13Z robertas 

  Marking disordered Cl and C atoms as per original publication,
  stating that phenyl ring of the molecule exhibits rotational disorder.

  Andrius Merkys
  2016-09-19
;
_cod_original_cell_volume 1411.0
_cod_original_formula_sum 'C14 H15 Cl1 N2 O2'
_cod_database_code 2001304

loop_
_symmetry_equiv_pos_as_xyz
x,y,z
x,-1/2-y,1/2+z
2-x,-y,1-z
-x,y+1/2,-z+1/2

loop_
_atom_site_label
_atom_site_fract_x
_atom_site_fract_y
_atom_site_fract_z
_atom_site_U_iso_or_equiv
_atom_site_occupancy
_atom_site_disorder_assembly
_atom_site_disorder_group
_atom_site_type_symbol
Cla .77790(10) .18230(10) .64310(10) .084 0.7061(5) A 1 Cl
C(5b) .7617(5) .1760(5) .6608(5) .090 0.2939(5) A 2 C
C(1) .6564(2) .0827(3) .6396(2) .056 1 . . C
C(2) .5633(2) .1641(3) .6554(2) .073 1 . . C
C(3) .4686(2) .0815(3) .6495(2) .079 1 . . C
C(4) .4661(2) -.0808(3) .6271(2) .070 1 . . C
C(5) .5581(2) -.1642(3) .6117(2) .053 1 . . C
C(5a) .5535(3) -.3462(4) .5816(3) .050 0.7061(5) A 1 C
Clb .5584(4) -.3605(4) .5797(4) .131 0.2939(5) A 2 Cl
C(6) .6544(2) -.0819(2) .61880(10) .046 1 . . C
N(6) .75090(10) -.1605(2) .60080(10) .050 1 . . N
C(7) .8009(2) -.2663(3) .6650(2) .050 1 . . C
O(7) .76290(10) -.3145(2) .73930(10) .066 1 . . O
C(8) .9074(2) -.3212(2) .6417(2) .049 1 . . C
C(9) .9804(2) -.2169(3) .6056(2) .055 1 . . C
N(10) 1.07990(10) -.2609(2) .59030(10) .058 1 . . N
C(11) 1.1097(2) -.4147(3) .6080(2) .054 1 . . C
C(12) 1.0409(2) -.5258(3) .6439(2) .062 1 . . C
C(13) .9410(2) -.4764(3) .6636(2) .058 1 . . C
C(14) 1.2211(2) -.4605(3) .5894(2) .075 1 . . C
OW .8191(2) -.0440(2) .42410(10) .076 1 . . O
H(N6) .7816(5) -.1358(5) .5467(5) .065 1 . . H
H(O1) .8112(5) -.0678(5) .3594(5) .088 1 . . H
H(O2) .8485(5) .0566(5) .4191(5) .053 1 . . H
H(2) .5655 .2917 .6722 ? 1 . . H
H(3) .3963 .1438 .6625 ? 1 . . H
H(4) .3911 -.1442 .6215 ? 1 . . H
H(9) .9561 -.0939 .5890 ? 1 . . H
H(12) .0654 -.6498 .6562 ? 1 . . H
H(13) .8890 -.5600 .6964 ? 1 . . H
H(141) .2343 -.5867 .6066 ? 1 . . H
H(142) .2771 -.3881 .6358 ? 1 . . H
H(143) .2317 -.4393 .5124 ? 1 . . H
H(1a) .4761 -.3992 .5796 ? 0.7061(5) A 1 H
H(2a) .6076 -.4205 .6353 ? 0.7061(5) A 1 H
H(3a) .5839 -.3668 .5091 ? 0.7061(5) A 1 H
H(1b) .8262 .1031 .6387 ? 0.2939(5) A 2 H
H(2b) .7738 .2219 .7307 ? 0.2939(5) A 2 H
H(3b) .7560 .2834 .6055 ? 0.2939(5) A 2 H

loop_
_geom_angle_atom_site_label_1
_geom_angle_atom_site_label_2
_geom_angle_atom_site_label_3
_geom_angle
_geom_angle_publ_flag
C(2) C(1) Cla 121.7(3) yes
C(2) C(1) C(5b) 117.2(4) yes
C(6) C(1) C(5b) 121.7(4) yes
C(3) C(2) C(1) 119.7(3) yes
C(5) C(4) C(3) 121.2(3) yes
Clb C(5) C(4) 123.0(3) yes
C(6) C(5) C(4) 119.2(3) yes
C(6) C(5) Clb 117.8(3) yes
N(6) C(6) C(1) 119.0(3) yes
C(7) N(6) C(6) 122.7(3) yes
C(8) C(7) N(6) 116.0(3) yes
C(9) C(8) C(7) 122.3(3) yes
C(13) C(8) C(9) 117.1(3) yes
C(11) N(10) C(9) 118.7(3) yes
C(14) C(11) N(10) 117.4(3) yes
C(13) C(12) C(11) 119.4(3) yes
H(N6) N(6) C(6) 119.3(5) yes
H(O2) OW H(O1) 97.6(7) yes
C(6) C(1) Cla 117.8(3) yes
C(6) C(1) C(2) 120.5(3) yes
C(4) C(3) C(2) 119.9(3) yes
C(5a) C(5) C(4) 120.7(3) yes
C(6) C(5) C(5a) 120.0(3) yes
C(5) C(6) C(1) 119.4(3) yes
N(6) C(6) C(5) 121.6(3) yes
O(7) C(7) N(6) 123.1(3) yes
C(8) C(7) O(7) 121.2(3) yes
C(13) C(8) C(7) 120.4(3) yes
N(10) C(9) C(8) 123.4(3) yes
C(12) C(11) N(10) 121.1(3) yes
C(14) C(11) C(12) 121.5(3) yes
C(12) C(13) C(8) 120.2(3) yes
H(N6) N(6) C(7) 117.9(5) yes

loop_
_geom_bond_atom_site_label_1
_geom_bond_atom_site_label_2
_geom_bond_distance
_geom_bond_publ_flag
C(1) Cla 1.741(4) yes
C(1) C(5b) 1.541(8) yes
C(6) C(1) 1.391(4) yes
C(4) C(3) 1.376(5) yes
C(5a) C(5) 1.560(6) yes
C(6) C(5) 1.391(4) yes
C(7) N(6) 1.345(4) yes
C(8) C(7) 1.486(4) yes
C(13) C(8) 1.376(4) yes
C(11) N(10) 1.342(4) yes
C(14) C(11) 1.504(5) yes
H(N6) N(6) 0.888(8) yes
H(O1) OW 0.894(8) yes
C(2) C(1) 1.391(4) yes
C(3) C(2) 1.375(5) yes
C(5) C(4) 1.387(4) yes
Clb C(5) 1.681(6) yes
N(6) C(6) 1.426(4) yes
O(7) C(7) 1.226(3) yes
C(9) C(8) 1.389(4) yes
N(10) C(9) 1.346(4) yes
C(12) C(11) 1.388(4) yes
C(13) C(12) 1.381(4) yes
H(O2) OW 0.917(6) yes
